data_7150936
loop_
_publ_author_name
'Robertson, Jeremy'
'Green, Stuart P.'
'Hall, Michael J.'
'Tyrrell, Andrew J.'
'Unsworth, William P.'

_publ_section_title
;
 Further studies on silatropic carbonyl ene cyclisations:
 \b-crotyl(diphenyl)silyloxy aldehyde substrates; synthesis of
 2-deoxy-2-C-phenylhexoses
;
_journal_issue 14
_journal_name_full 'Organic &amp; Biomolecular Chemistry'
_journal_page_first 2628
_journal_page_last 2635
_journal_paper_doi 10.1039/b804752a
_journal_volume 6
_journal_year 2008
_chemical_compound_source
;
?
;
_chemical_formula_moiety ' C20 H24 O2 Si1 '
_chemical_formula_sum 'C20 H24 O2 Si'
_chemical_formula_weight 324.50
_chemical_melting_point ?
_chemical_name_systematic
;
?
;
_space_group_IT_number 14
_symmetry_cell_setting monoclinic
_symmetry_space_group_name_Hall '-P 2yn'
_symmetry_space_group_name_H-M 'P 1 21/n 1'
_atom_sites_solution_hydrogens geom
_atom_sites_solution_primary direct
_audit_creation_date 02-17-04
_audit_creation_method CRYSTALS_ver_12-03-99
_cell_angle_alpha 90
_cell_angle_beta 97.145(3)
_cell_angle_gamma 90
_cell_formula_units_Z 4
_cell_length_a 8.8918(3)
_cell_length_b 15.1623(7)
_cell_length_c 13.7021(5)
_cell_measurement_reflns_used 3867
_cell_measurement_temperature 120
_cell_measurement_theta_max 27
_cell_measurement_theta_min 5
_cell_volume 1832.97(12)
_computing_cell_refinement
;
Denzo/Scalepack (Otwinowski & Minor, 1996)
;
_computing_data_collection
;
COLLECT (Nonius BV, 1997)
;
_computing_data_reduction
;
Denzo/Scalepack (Otwinowski & Minor, 1996)
;
_computing_molecular_graphics
;
CAMERON (Watkin et al 1996)
;
_computing_publication_material
;
CRYSTALS (Watkin et al 2001)
;
_computing_structure_refinement
;
CRYSTALS (Watkin et al 2001)
;
_computing_structure_solution
;
SIR92 (Altomare et al, 1994)
;
_diffrn_ambient_temperature 120
_diffrn_measured_fraction_theta_max 0.984
_diffrn_measurement_device_type
;
Enraf Nonius Kappa CCD
;
_diffrn_measurement_method \w
_diffrn_radiation_monochromator graphite
_diffrn_radiation_type 'Mo K\a'
_diffrn_radiation_wavelength 0.71073
_diffrn_reflns_av_R_equivalents 0.01
_diffrn_reflns_limit_h_max 11
_diffrn_reflns_limit_h_min -11
_diffrn_reflns_limit_k_max 19
_diffrn_reflns_limit_k_min -16
_diffrn_reflns_limit_l_max 17
_diffrn_reflns_limit_l_min -17
_diffrn_reflns_number 6513
_diffrn_reflns_theta_max 27.48
_diffrn_reflns_theta_min 5.19
_diffrn_standards_decay_% 0.00
_diffrn_standards_interval_count 0
_diffrn_standards_interval_time 0
_diffrn_standards_number 0
_exptl_absorpt_coefficient_mu 0.135
_exptl_absorpt_correction_T_max 0.99
_exptl_absorpt_correction_T_min 0.97
_exptl_absorpt_correction_type multi-scan
_exptl_crystal_colour ' colourless '
_exptl_crystal_density_diffrn 1.176
_exptl_crystal_density_meas ?
_exptl_crystal_description ' plate '
_exptl_crystal_F_000 696.554
_exptl_crystal_size_max 0.40
_exptl_crystal_size_mid 0.20
_exptl_crystal_size_min 0.10
_refine_diff_density_max 0.43
_refine_diff_density_min -0.28
_refine_ls_extinction_method None
_refine_ls_goodness_of_fit_ref 1.0328
_refine_ls_hydrogen_treatment noref
_refine_ls_matrix_type full
_refine_ls_number_parameters 208
_refine_ls_number_reflns 2996
_refine_ls_R_factor_gt 0.0515
_refine_ls_shift/su_max 0.000375
_refine_ls_structure_factor_coef F
_refine_ls_weighting_details
;
Chebychev polynomial with 3 parameters, Carruthers & Watkin , 1979,
1.64 0.392 1.18
;
_refine_ls_weighting_scheme calc
_refine_ls_wR_factor_ref 0.0584
_reflns_limit_h_max 11
_reflns_limit_h_min -11
_reflns_limit_k_max 19
_reflns_limit_k_min 0
_reflns_limit_l_max 17
_reflns_limit_l_min 0
_reflns_number_gt 2996
_reflns_number_total 4136
_reflns_threshold_expression >3.00\s(I)
_cod_data_source_file b804752a.txt
_cod_data_source_block CRYSTALS_cif
_cod_depositor_comments
;
The following automatic conversions were performed:
'_symmetry_cell_setting' value 'Monoclinic ' changed to 'monoclinic'
according to '/home/saulius/struct/CIF-dictionaries/cif_core.dic'
dictionary named 'cif_core.dic' version 2.4.1 from 2010-06-29.

Automatic conversion script
Id: cif_fix_enum 1527 2010-12-29 10:47:43Z saulius 

The following automatic conversions were performed:

'_chemical_melting_point' value 'not measured' was changed to '?' -
the value is undefined or not given.

Automatic conversion script
Id: cif_fix_values 1646 2011-03-28 12:23:43Z adriana 
;
_cod_original_cell_volume 1833.0
_cod_original_sg_symbol_H-M 'P 1 21/n 1 '
_cod_original_formula_sum ' C20 H24 O2 Si1 '
_cod_database_code 7150936

loop_
_symmetry_equiv_pos_as_xyz
x,y,z
-x,-y,-z
-x+1/2,y+1/2,-z+1/2
x+1/2,-y+1/2,z+1/2

loop_
_atom_site_label
_atom_site_type_symbol
_atom_site_fract_x
_atom_site_fract_y
_atom_site_fract_z
_atom_site_U_iso_or_equiv
_atom_site_occupancy
_atom_site_adp_type
SI1 SI 0.91829(6) 0.28722(3) 0.64596(4) 0.0309 1.0000 Uani
O2 O 1.00560(14) 0.35693(9) 0.72477(9) 0.0337 1.0000 Uani
C3 C 1.1426(2) 0.32579(13) 0.78308(14) 0.0347 1.0000 Uani
C4 C 1.2522(2) 0.29013(14) 0.71537(14) 0.0370 1.0000 Uani
C5 C 1.1899(2) 0.21261(14) 0.65370(15) 0.0381 1.0000 Uani
O6 O 1.05021(15) 0.23592(9) 0.59304(9) 0.0340 1.0000 Uani
C7 C 1.2994(3) 0.17785(17) 0.58714(18) 0.0504 1.0000 Uani
C8 C 1.2027(2) 0.40171(14) 0.84945(14) 0.0383 1.0000 Uani
C9 C 1.3579(3) 0.38247(15) 0.90054(16) 0.0444 1.0000 Uani
C10 C 1.4768(3) 0.4312(2) 0.8906(2) 0.0712 1.0000 Uani
C11 C 1.0928(3) 0.42176(17) 0.92470(17) 0.0499 1.0000 Uani
C12 C 0.7959(2) 0.34918(12) 0.55020(13) 0.0316 1.0000 Uani
C13 C 0.6388(2) 0.33970(15) 0.53683(17) 0.0446 1.0000 Uani
C14 C 0.5503(3) 0.38642(16) 0.46255(19) 0.0521 1.0000 Uani
C15 C 0.6169(3) 0.44236(16) 0.40250(16) 0.0512 1.0000 Uani
C16 C 0.7728(3) 0.45312(17) 0.41492(16) 0.0509 1.0000 Uani
C17 C 0.8611(2) 0.40668(15) 0.48786(15) 0.0409 1.0000 Uani
C18 C 0.8082(2) 0.20771(13) 0.71251(13) 0.0332 1.0000 Uani
C19 C 0.8030(2) 0.11845(13) 0.68687(14) 0.0368 1.0000 Uani
C20 C 0.7227(3) 0.05834(14) 0.73747(16) 0.0431 1.0000 Uani
C21 C 0.6457(3) 0.08666(15) 0.81345(16) 0.0451 1.0000 Uani
C22 C 0.6486(3) 0.17514(16) 0.83907(17) 0.0464 1.0000 Uani
C23 C 0.7293(3) 0.23485(15) 0.78975(15) 0.0420 1.0000 Uani
H31 H 1.1242(2) 0.27480(13) 0.82632(14) 0.0439 1.0000 Uiso
H41 H 1.3477(2) 0.27153(14) 0.75656(14) 0.0447 1.0000 Uiso
H42 H 1.2752(2) 0.33863(14) 0.67004(14) 0.0447 1.0000 Uiso
H51 H 1.1715(2) 0.16537(14) 0.70173(15) 0.0481 1.0000 Uiso
H71 H 1.2526(3) 0.12664(17) 0.54865(18) 0.0639 1.0000 Uiso
H72 H 1.3952(3) 0.15845(17) 0.62747(18) 0.0639 1.0000 Uiso
H73 H 1.3227(3) 0.22557(17) 0.54093(18) 0.0639 1.0000 Uiso
H81 H 1.2107(2) 0.45489(14) 0.80724(14) 0.0471 1.0000 Uiso
H91 H 1.3718(3) 0.32962(15) 0.94439(16) 0.0556 1.0000 Uiso
H101 H 1.5787(3) 0.4160(2) 0.9259(2) 0.0861 1.0000 Uiso
H102 H 1.4644(3) 0.4843(2) 0.8470(2) 0.0861 1.0000 Uiso
H111 H 1.1329(3) 0.47199(17) 0.96756(17) 0.0628 1.0000 Uiso
H112 H 1.0832(3) 0.36827(17) 0.96618(17) 0.0628 1.0000 Uiso
H113 H 0.9911(3) 0.43770(17) 0.88958(17) 0.0628 1.0000 Uiso
H131 H 0.5893(2) 0.29879(15) 0.58037(17) 0.0531 1.0000 Uiso
H141 H 0.4377(3) 0.37909(16) 0.45363(19) 0.0607 1.0000 Uiso
H151 H 0.5529(3) 0.47530(16) 0.34937(16) 0.0610 1.0000 Uiso
H161 H 0.8213(3) 0.49485(17) 0.37171(16) 0.0614 1.0000 Uiso
H171 H 0.9738(2) 0.41390(15) 0.49578(15) 0.0512 1.0000 Uiso
H191 H 0.8572(2) 0.09769(13) 0.63140(14) 0.0443 1.0000 Uiso
H201 H 0.7205(3) -0.00545(14) 0.71880(16) 0.0523 1.0000 Uiso
H211 H 0.5878(3) 0.04360(15) 0.84960(16) 0.0549 1.0000 Uiso
H221 H 0.5921(3) 0.19584(16) 0.89352(17) 0.0572 1.0000 Uiso
H231 H 0.7323(3) 0.29839(15) 0.80947(15) 0.0521 1.0000 Uiso

loop_
_atom_site_aniso_label
_atom_site_aniso_U_11
_atom_site_aniso_U_22
_atom_site_aniso_U_33
_atom_site_aniso_U_23
_atom_site_aniso_U_13
_atom_site_aniso_U_12
Si1 0.0316(3) 0.0321(3) 0.0285(2) -0.0011(2) 0.00160(18) -0.0005(2)
O2 0.0328(7) 0.0347(7) 0.0324(7) -0.0045(5) -0.0007(5) 0.0018(5)
C3 0.037(1) 0.0350(9) 0.0312(9) 0.0011(7) 0.0001(7) 0.0003(8)
C4 0.0329(9) 0.041(1) 0.0363(9) -0.0029(8) -0.0003(8) 0.0005(8)
C5 0.037(1) 0.039(1) 0.037(1) -0.0038(8) 0.0011(8) 0.0060(8)
O6 0.0333(7) 0.0373(7) 0.0311(6) -0.0047(5) 0.0025(5) 0.0024(5)
C7 0.0418(11) 0.0573(13) 0.0520(13) -0.0150(11) 0.005(1) 0.010(1)
C8 0.0426(11) 0.038(1) 0.0325(9) -0.0008(8) -0.0019(8) -0.0007(8)
C9 0.0470(12) 0.0482(12) 0.035(1) -0.0053(9) -0.0054(8) -0.001(1)
C10 0.0515(15) 0.0798(19) 0.0774(19) -0.0097(15) -0.0113(14) -0.0180(14)
C11 0.0516(13) 0.0568(14) 0.0400(11) -0.014(1) 0.0004(9) 0.0035(11)
C12 0.0341(9) 0.0314(9) 0.0287(8) -0.0053(7) 0.0015(7) 0.0032(7)
C13 0.0384(11) 0.0429(12) 0.0504(12) 0.0003(9) -0.0030(9) -0.0011(9)
C14 0.0379(11) 0.0526(13) 0.0606(14) -0.0061(11) -0.014(1) 0.006(1)
C15 0.0619(14) 0.0519(13) 0.0355(11) -0.005(1) -0.011(1) 0.0174(11)
C16 0.0608(14) 0.0587(14) 0.034(1) 0.010(1) 0.007(1) 0.0126(11)
C17 0.0408(11) 0.0492(12) 0.033(1) 0.0050(8) 0.0072(8) 0.0072(9)
C18 0.0315(9) 0.0367(9) 0.0303(8) 0.0023(7) -0.0000(7) -0.0017(8)
C19 0.039(1) 0.038(1) 0.0331(9) -0.0004(8) 0.0035(8) 0.0017(8)
C20 0.0465(12) 0.0375(11) 0.0439(11) 0.0017(9) 0.0003(9) -0.0036(9)
C21 0.0414(11) 0.0510(12) 0.0429(11) 0.0100(9) 0.0053(9) -0.0045(9)
C22 0.0452(12) 0.0553(13) 0.0408(11) 0.003(1) 0.0130(9) 0.003(1)
C23 0.0472(12) 0.0411(11) 0.039(1) -0.0026(8) 0.0088(9) 0.0013(9)

loop_
_atom_type_symbol
_atom_type_scat_dispersion_real
_atom_type_scat_dispersion_imag
_atom_type_scat_Cromer_Mann_a1
_atom_type_scat_Cromer_Mann_b1
_atom_type_scat_Cromer_Mann_a2
_atom_type_scat_Cromer_Mann_b2
_atom_type_scat_Cromer_Mann_a3
_atom_type_scat_Cromer_Mann_b3
_atom_type_scat_Cromer_Mann_a4
_atom_type_scat_Cromer_Mann_b4
_atom_type_scat_Cromer_Mann_c
_atom_type_scat_source
'C ' 0.0033 0.0016 2.3100 20.8439 1.0200 10.2075 1.5886 0.5687 0.8650 51.6512 0.2156 International_Tables_Vol_IV_Table_2.2B
'H ' 0.0000 0.0000 0.4930 10.5109 0.3229 26.1257 0.1402 3.1424 0.0408 57.7997 0.0030 International_Tables_Vol_IV_Table_2.2B
'O ' 0.0106 0.0060 3.0485 13.2771 2.2868 5.7011 1.5463 0.3239 0.8670 32.9089 0.2508 International_Tables_Vol_IV_Table_2.2B
'Si ' 0.0720 0.0710 6.2915 2.4386 3.0353 32.3337 1.9891 0.6785 1.5410 81.6937 1.1407 International_Tables_Vol_IV_Table_2.2B

loop_
_geom_angle_atom_site_label_1
_geom_angle_site_symmetry_1
_geom_angle_atom_site_label_2
_geom_angle_site_symmetry_2
_geom_angle_atom_site_label_3
_geom_angle_site_symmetry_3
_geom_angle
_geom_angle_publ_flag
O2 . Si1 . O6 . 106.85(7) yes
O2 . Si1 . C12 . 109.17(8) yes
O6 . Si1 . C12 . 108.36(8) yes
O2 . Si1 . C18 . 109.29(8) yes
O6 . Si1 . C18 . 110.87(8) yes
C12 . Si1 . C18 . 112.14(8) yes
Si1 . O2 . C3 . 116.76(11) yes
O2 . C3 . C4 . 109.67(14) yes
O2 . C3 . C8 . 106.94(15) yes
C4 . C3 . C8 . 115.35(16) yes
O2 . C3 . H31 . 112.92(9) no
C4 . C3 . H31 . 104.52(11) no
C8 . C3 . H31 . 107.58(11) no
C3 . C4 . C5 . 113.48(16) yes
C3 . C4 . H41 . 108.6(1) no
C5 . C4 . H41 . 108.80(11) no
C3 . C4 . H42 . 108.20(11) no
C5 . C4 . H42 . 108.27(11) no
H41 . C4 . H42 . 109.467 no
C4 . C5 . O6 . 111.04(16) yes
C4 . C5 . C7 . 112.98(18) yes
O6 . C5 . C7 . 108.05(16) yes
C4 . C5 . H51 . 105.52(11) no
O6 . C5 . H51 . 110.7(1) no
C7 . C5 . H51 . 108.59(13) no
Si1 . O6 . C5 . 117.95(11) yes
C5 . C7 . H71 . 109.39(12) no
C5 . C7 . H72 . 109.74(12) no
H71 . C7 . H72 . 109.476 no
C5 . C7 . H73 . 109.27(13) no
H71 . C7 . H73 . 109.476 no
H72 . C7 . H73 . 109.476 no
C3 . C8 . C9 . 111.52(17) yes
C3 . C8 . C11 . 110.19(17) yes
C9 . C8 . C11 . 110.55(17) yes
C3 . C8 . H81 . 108.00(11) no
C9 . C8 . H81 . 107.49(12) no
C11 . C8 . H81 . 108.98(13) no
C8 . C9 . C10 . 123.4(2) yes
C8 . C9 . H91 . 118.43(12) no
C10 . C9 . H91 . 118.19(18) no
C9 . C10 . H101 . 120.95(18) no
C9 . C10 . H102 . 119.05(18) no
H101 . C10 . H102 . 120.000 no
C8 . C11 . H111 . 109.55(12) no
C8 . C11 . H112 . 109.11(13) no
H111 . C11 . H112 . 109.475 no
C8 . C11 . H113 . 109.74(11) no
H111 . C11 . H113 . 109.476 no
H112 . C11 . H113 . 109.476 no
Si1 . C12 . C13 . 122.11(16) yes
Si1 . C12 . C17 . 119.87(15) yes
C13 . C12 . C17 . 118.01(18) yes
C12 . C13 . C14 . 120.5(2) yes
C12 . C13 . H131 . 119.61(12) no
C14 . C13 . H131 . 119.89(14) no
C13 . C14 . C15 . 120.4(2) yes
C13 . C14 . H141 . 119.79(14) no
C15 . C14 . H141 . 119.85(13) no
C14 . C15 . C16 . 120.1(2) yes
C14 . C15 . H151 . 119.88(13) no
C16 . C15 . H151 . 120.05(14) no
C15 . C16 . C17 . 119.9(2) yes
C15 . C16 . H161 . 120.00(14) no
C17 . C16 . H161 . 120.13(14) no
C12 . C17 . C16 . 121.2(2) yes
C12 . C17 . H171 . 119.24(11) no
C16 . C17 . H171 . 119.55(14) no
Si1 . C18 . C19 . 120.45(15) yes
Si1 . C18 . C23 . 121.51(15) yes
C19 . C18 . C23 . 118.04(18) yes
C18 . C19 . C20 . 120.72(19) yes
C18 . C19 . H191 . 119.47(11) no
C20 . C19 . H191 . 119.81(12) no
C19 . C20 . C21 . 120.2(2) yes
C19 . C20 . H201 . 119.98(12) no
C21 . C20 . H201 . 119.81(13) no
C20 . C21 . C22 . 119.7(2) yes
C20 . C21 . H211 . 120.23(13) no
C22 . C21 . H211 . 120.04(13) no
C21 . C22 . C23 . 120.3(2) yes
C21 . C22 . H221 . 119.85(13) no
C23 . C22 . H221 . 119.88(13) no
C18 . C23 . C22 . 121.0(2) yes
C18 . C23 . H231 . 119.20(12) no
C22 . C23 . H231 . 119.77(13) no

loop_
_geom_bond_atom_site_label_1
_geom_bond_site_symmetry_1
_geom_bond_atom_site_label_2
_geom_bond_site_symmetry_2
_geom_bond_distance
_geom_bond_publ_flag
Si1 . O2 . 1.6363(13) yes
Si1 . O6 . 1.6488(14) yes
Si1 . C12 . 1.8528(19) yes
Si1 . C18 . 1.8617(19) yes
O2 . C3 . 1.450(2) yes
C3 . C4 . 1.525(3) yes
C3 . C8 . 1.522(3) yes
C3 . H31 . 1.000 no
C4 . C5 . 1.512(3) yes
C4 . H41 . 1.000 no
C4 . H42 . 1.000 no
C5 . O6 . 1.450(2) yes
C5 . C7 . 1.509(3) yes
C5 . H51 . 1.000 no
C7 . H71 . 1.000 no
C7 . H72 . 1.000 no
C7 . H73 . 1.000 no
C8 . C9 . 1.496(3) yes
C8 . C11 . 1.537(3) yes
C8 . H81 . 1.000 no
C9 . C10 . 1.311(4) yes
C9 . H91 . 1.000 no
C10 . H101 . 1.000 no
C10 . H102 . 1.000 no
C11 . H111 . 1.000 no
C11 . H112 . 1.000 no
C11 . H113 . 1.000 no
C12 . C13 . 1.394(3) yes
C12 . C17 . 1.396(3) yes
C13 . C14 . 1.399(3) yes
C13 . H131 . 1.000 no
C14 . C15 . 1.367(4) yes
C14 . H141 . 1.000 no
C15 . C16 . 1.385(4) yes
C15 . H151 . 1.000 no
C16 . C17 . 1.384(3) yes
C16 . H161 . 1.000 no
C17 . H171 . 1.000 no
C18 . C19 . 1.398(3) yes
C18 . C23 . 1.402(3) yes
C19 . C20 . 1.394(3) yes
C19 . H191 . 1.000 no
C20 . C21 . 1.383(3) yes
C20 . H201 . 1.000 no
C21 . C22 . 1.386(3) yes
C21 . H211 . 1.000 no
C22 . C23 . 1.383(3) yes
C22 . H221 . 1.000 no
C23 . H231 . 1.000 no
